data_7035082
loop_
_publ_author_name
'Zhao, Jiong-Peng'
'Zhao, Cui'
'Song, Wei-Chao'
'Wang, Lei'
'Xie, Yabo'
'Li, Jian-Rong'
'Bu, Xian-He'

_publ_section_title
;
 4-Substituent pyridine directed cobalt(ii) azides: solvothermal
 synthesis, structure, and magnetic properties.
;
_journal_issue 22
_journal_name_full 'Dalton transactions (Cambridge, England : 2003)'
_journal_page_first 10289
_journal_page_last 10296
_journal_paper_doi 10.1039/c5dt00568j
_journal_volume 44
_journal_year 2015
_chemical_formula_moiety 'C10 H8 Co N8'
_chemical_formula_sum 'C10 H8 Co N8'
_chemical_formula_weight 299.17
_space_group_IT_number 92
_symmetry_cell_setting tetragonal
_symmetry_space_group_name_Hall 'P 4abw 2nw'
_symmetry_space_group_name_H-M 'P 41 21 2'
_atom_sites_solution_hydrogens geom
_atom_sites_solution_primary direct
_atom_sites_solution_secondary difmap
_audit_creation_method SHELXL-97
_audit_update_record
;
2015-04-15 deposited with the CCDC.
2015-04-22 downloaded from the CCDC.
;
_cell_angle_alpha 90.00
_cell_angle_beta 90.00
_cell_angle_gamma 90.00
_cell_formula_units_Z 4
_cell_length_a 8.1172(11)
_cell_length_b 8.1172(11)
_cell_length_c 16.652(3)
_cell_measurement_reflns_used 11073
_cell_measurement_temperature 293(2)
_cell_measurement_theta_max 27.48
_cell_measurement_theta_min 3.51
_cell_volume 1097.2(3)
_computing_cell_refinement RAPID-AUTO
_computing_data_collection 'RAPID-AUTO (Rigaku, 2004)'
_computing_data_reduction 'CrystalStructure (Rigaku/MSC'2004)'
_computing_molecular_graphics 'SHELXTL (Bruker, 1998)'
_computing_publication_material SHELXTL
_computing_structure_refinement SHELXL-97
_computing_structure_solution SHELXS-97
_diffrn_ambient_temperature 293(2)
_diffrn_detector_area_resol_mean 10.000
_diffrn_measured_fraction_theta_full 0.999
_diffrn_measured_fraction_theta_max 0.999
_diffrn_measurement_device_type 'Rigaku R-AXIS RAPID IP'
_diffrn_measurement_method \w
_diffrn_radiation_monochromator graphite
_diffrn_radiation_source 'fine-focus sealed tube'
_diffrn_radiation_type MoK\a
_diffrn_radiation_wavelength 0.71073
_diffrn_reflns_av_R_equivalents 0.0444
_diffrn_reflns_av_unetI/netI 0.0241
_diffrn_reflns_limit_h_max 10
_diffrn_reflns_limit_h_min -10
_diffrn_reflns_limit_k_max 10
_diffrn_reflns_limit_k_min -10
_diffrn_reflns_limit_l_max 21
_diffrn_reflns_limit_l_min -21
_diffrn_reflns_number 11628
_diffrn_reflns_theta_full 27.47
_diffrn_reflns_theta_max 27.47
_diffrn_reflns_theta_min 3.51
_diffrn_standards_decay_% 0
_diffrn_standards_interval_count 0
_diffrn_standards_interval_time 0
_diffrn_standards_number 0
_exptl_absorpt_coefficient_mu 1.563
_exptl_absorpt_correction_T_max 1.0000
_exptl_absorpt_correction_T_min 0.9846
_exptl_absorpt_correction_type multi-scan
_exptl_absorpt_process_details 'ABSCOR (Higashi, 1995)'
_exptl_crystal_colour 'Black Red'
_exptl_crystal_density_diffrn 1.811
_exptl_crystal_density_method 'not measured'
_exptl_crystal_description cubic
_exptl_crystal_F_000 604
_exptl_crystal_size_max 0.12
_exptl_crystal_size_mid 0.12
_exptl_crystal_size_min 0.12
_refine_diff_density_max 0.282
_refine_diff_density_min -0.233
_refine_diff_density_rms 0.051
_refine_ls_abs_structure_details 'Flack H D (1983), Acta Cryst. A39, 876-881'
_refine_ls_abs_structure_Flack -0.01(2)
_refine_ls_extinction_method none
_refine_ls_goodness_of_fit_ref 1.119
_refine_ls_hydrogen_treatment constr
_refine_ls_matrix_type full
_refine_ls_number_parameters 89
_refine_ls_number_reflns 1261
_refine_ls_number_restraints 0
_refine_ls_restrained_S_all 1.119
_refine_ls_R_factor_all 0.0301
_refine_ls_R_factor_gt 0.0263
_refine_ls_shift/su_max 0.001
_refine_ls_shift/su_mean 0.000
_refine_ls_structure_factor_coef Fsqd
_refine_ls_weighting_details 'calc w=1/[\s^2^(Fo^2^)+(0.0254P)^2^+0.1711P] where P=(Fo^2^+2Fc^2^)/3'
_refine_ls_weighting_scheme calc
_refine_ls_wR_factor_gt 0.0534
_refine_ls_wR_factor_ref 0.0545
_reflns_number_gt 1179
_reflns_number_total 1261
_reflns_threshold_expression I>2sigma(I)
_cod_data_source_file c5dt00568j2.cif
_cod_data_source_block 3
_cod_depositor_comments 'Adding full bibliography for 7035081--7035083.cif.'
_cod_original_sg_symbol_Hall 'P 4abw 2nw '
_cod_original_sg_symbol_H-M P4(1)2(1)2
_cod_database_code 7035082

loop_
_symmetry_equiv_pos_as_xyz
'x, y, z'
'-x, -y, z+1/2'
'-y+1/2, x+1/2, z+1/4'
'y+1/2, -x+1/2, z+3/4'
'-x+1/2, y+1/2, -z+1/4'
'x+1/2, -y+1/2, -z+3/4'
'y, x, -z'
'-y, -x, -z+1/2'

loop_
_atom_site_label
_atom_site_type_symbol
_atom_site_fract_x
_atom_site_fract_y
_atom_site_fract_z
_atom_site_U_iso_or_equiv
_atom_site_adp_type
_atom_site_occupancy
_atom_site_symmetry_multiplicity
_atom_site_calc_flag
_atom_site_refinement_flags
Co1 Co -0.28838(3) 1.28838(3) 0.2500 0.01641(11) Uani 1 2 d S
N1 N -0.1581(3) 1.4199(3) 0.34065(13) 0.0375(5) Uani 1 1 d .
N2 N -0.0401(2) 1.3784(2) 0.37630(10) 0.0234(4) Uani 1 1 d .
N3 N 0.0801(3) 1.3465(3) 0.41060(13) 0.0410(6) Uani 1 1 d .
N4 N -0.09652(18) 1.09652(18) 0.2500 0.0191(5) Uani 1 2 d S
N5 N 0.52407(18) 0.47593(18) 0.2500 0.0201(5) Uani 1 2 d S
C1 C -0.1187(3) 0.9505(2) 0.28695(14) 0.0226(5) Uani 1 1 d .
H1A H -0.2178 0.9322 0.3135 0.027 Uiso 1 1 calc R
C2 C -0.0021(3) 0.8262(3) 0.28751(13) 0.0226(5) Uani 1 1 d .
H2A H -0.0247 0.7267 0.3129 0.027 Uiso 1 1 calc R
C3 C 0.1493(2) 0.8507(2) 0.2500 0.0182(5) Uani 1 2 d S
C4 C 0.2794(2) 0.7206(2) 0.2500 0.0206(5) Uani 1 2 d S
C5 C 0.2380(2) 0.5538(2) 0.24990(15) 0.0226(4) Uani 1 1 d .
H5A H 0.1282 0.5211 0.2499 0.027 Uiso 1 1 calc R
C6 C 0.3630(2) 0.4373(2) 0.24981(16) 0.0236(4) Uani 1 1 d .
H6A H 0.3338 0.3265 0.2496 0.028 Uiso 1 1 calc R

loop_
_atom_site_aniso_label
_atom_site_aniso_U_11
_atom_site_aniso_U_22
_atom_site_aniso_U_33
_atom_site_aniso_U_23
_atom_site_aniso_U_13
_atom_site_aniso_U_12
Co1 0.01390(13) 0.01390(13) 0.02142(18) -0.00029(16) -0.00029(16) 0.00308(17)
N1 0.0324(12) 0.0344(13) 0.0457(13) -0.0123(11) -0.0191(11) 0.0111(10)
N2 0.0251(11) 0.0176(9) 0.0275(9) -0.0006(8) -0.0033(8) -0.0063(7)
N3 0.0333(13) 0.0376(13) 0.0522(14) 0.0173(12) -0.0232(11) -0.0101(10)
N4 0.0159(7) 0.0159(7) 0.0256(12) -0.0015(9) -0.0015(9) 0.0045(9)
N5 0.0167(7) 0.0167(7) 0.0268(11) -0.0024(8) -0.0024(8) 0.0033(9)
C1 0.0168(10) 0.0186(10) 0.0324(11) 0.0019(9) 0.0062(9) 0.0024(9)
C2 0.0219(11) 0.0163(11) 0.0295(12) 0.0059(9) 0.0037(9) 0.0035(9)
C3 0.0162(8) 0.0162(8) 0.0224(13) -0.0005(10) -0.0005(10) 0.0043(11)
C4 0.0196(8) 0.0196(8) 0.0224(12) 0.0016(12) 0.0016(12) 0.0057(14)
C5 0.0150(10) 0.0200(10) 0.0328(10) 0.0020(10) 0.0009(10) 0.0021(8)
C6 0.0204(10) 0.0150(9) 0.0353(11) -0.0004(10) -0.0025(11) 0.0031(8)

loop_
_atom_type_symbol
_atom_type_description
_atom_type_scat_dispersion_real
_atom_type_scat_dispersion_imag
_atom_type_scat_source
C C 0.0033 0.0016 'International Tables Vol C Tables 4.2.6.8 and 6.1.1.4'
H H 0.0000 0.0000 'International Tables Vol C Tables 4.2.6.8 and 6.1.1.4'
N N 0.0061 0.0033 'International Tables Vol C Tables 4.2.6.8 and 6.1.1.4'
Co Co 0.3494 0.9721 'International Tables Vol C Tables 4.2.6.8 and 6.1.1.4'

loop_
_geom_angle_atom_site_label_1
_geom_angle_atom_site_label_2
_geom_angle_atom_site_label_3
_geom_angle
_geom_angle_site_symmetry_1
_geom_angle_site_symmetry_3
N1 Co1 N1 179.60(12) . 8_665
N1 Co1 N3 90.64(9) . 6_475
N1 Co1 N3 89.36(9) 8_665 6_475
N1 Co1 N3 89.36(9) . 4_364
N1 Co1 N3 90.64(9) 8_665 4_364
N3 Co1 N3 178.97(12) 6_475 4_364
N1 Co1 N5 89.80(6) . 1_465
N1 Co1 N5 89.80(6) 8_665 1_465
N3 Co1 N5 90.51(6) 6_475 1_465
N3 Co1 N5 90.51(6) 4_364 1_465
N1 Co1 N4 90.20(6) . .
N1 Co1 N4 90.20(6) 8_665 .
N3 Co1 N4 89.49(6) 6_475 .
N3 Co1 N4 89.49(6) 4_364 .
N5 Co1 N4 180.0 1_465 .
N2 N1 Co1 128.17(18) . .
N3 N2 N1 176.0(2) . .
N2 N3 Co1 151.5(2) . 3_665
C1 N4 C1 116.3(2) . 8_665
C1 N4 Co1 121.85(12) . .
C1 N4 Co1 121.85(12) 8_665 .
C6 N5 C6 117.0(2) 8_665 .
C6 N5 Co1 121.51(11) 8_665 1_645
C6 N5 Co1 121.51(11) . 1_645
N4 C1 C2 123.6(2) . .
N4 C1 H1A 118.2 . .
C2 C1 H1A 118.2 . .
C1 C2 C3 119.8(2) . .
C1 C2 H2A 120.1 . .
C3 C2 H2A 120.1 . .
C2 C3 C2 116.9(3) . 8_665
C2 C3 C4 121.55(13) . .
C2 C3 C4 121.55(13) 8_665 .
C5 C4 C5 117.8(3) . 8_665
C5 C4 C3 121.08(13) . .
C5 C4 C3 121.08(13) 8_665 .
C6 C5 C4 119.06(19) . .
C6 C5 H5A 120.5 . .
C4 C5 H5A 120.5 . .
N5 C6 C5 123.53(17) . .
N5 C6 H6A 118.2 . .
C5 C6 H6A 118.2 . .

loop_
_geom_bond_atom_site_label_1
_geom_bond_atom_site_label_2
_geom_bond_distance
_geom_bond_site_symmetry_2
Co1 N1 2.1299(19) .
Co1 N1 2.1299(19) 8_665
Co1 N3 2.134(2) 6_475
Co1 N3 2.134(2) 4_364
Co1 N5 2.153(2) 1_465
Co1 N4 2.202(2) .
N1 N2 1.176(3) .
N2 N3 1.159(3) .
N3 Co1 2.134(2) 3_665
N4 C1 1.348(2) .
N4 C1 1.348(2) 8_665
N5 C6 1.345(2) 8_665
N5 C6 1.345(2) .
N5 Co1 2.153(2) 1_645
C1 C2 1.383(3) .
C1 H1A 0.9300 .
C2 C3 1.393(2) .
C2 H2A 0.9300 .
C3 C2 1.393(2) 8_665
C3 C4 1.493(4) .
C4 C5 1.395(2) .
C4 C5 1.395(2) 8_665
C5 C6 1.387(3) .
C5 H5A 0.9300 .
C6 H6A 0.9300 .

loop_
_geom_torsion_atom_site_label_1
_geom_torsion_atom_site_label_2
_geom_torsion_atom_site_label_3
_geom_torsion_atom_site_label_4
_geom_torsion
_geom_torsion_site_symmetry_1
_geom_torsion_site_symmetry_4
N3 Co1 N1 N2 82.8(2) 6_475 .
N3 Co1 N1 N2 -96.2(2) 4_364 .
N5 Co1 N1 N2 173.3(2) 1_465 .
N4 Co1 N1 N2 -6.7(2) . .
N1 Co1 N4 C1 102.36(13) . .
N1 Co1 N4 C1 -77.64(13) 8_665 .
N3 Co1 N4 C1 11.72(13) 6_475 .
N3 Co1 N4 C1 -168.28(13) 4_364 .
N1 Co1 N4 C1 -77.64(13) . 8_665
N1 Co1 N4 C1 102.36(13) 8_665 8_665
N3 Co1 N4 C1 -168.28(13) 6_475 8_665
N3 Co1 N4 C1 11.72(13) 4_364 8_665
C1 N4 C1 C2 -0.79(17) 8_665 .
Co1 N4 C1 C2 179.21(17) . .
N4 C1 C2 C3 1.6(3) . .
C1 C2 C3 C2 -0.73(16) . 8_665
C1 C2 C3 C4 179.27(16) . .
C2 C3 C4 C5 31.83(17) . .
C2 C3 C4 C5 -148.17(17) 8_665 .
C2 C3 C4 C5 -148.17(17) . 8_665
C2 C3 C4 C5 31.83(17) 8_665 8_665
C5 C4 C5 C6 -0.07(18) 8_665 .
C3 C4 C5 C6 179.93(18) . .
C6 N5 C6 C5 -0.08(19) 8_665 .
Co1 N5 C6 C5 179.92(19) 1_645 .
C4 C5 C6 N5 0.2(4) . .
